data_4518192
loop_
_publ_author_name
'Chen, Junling'
'Zhang, Heng'
'Li, Bo'
'Yang, Jingzhi'
'Li, Xiongwen'
'Zhang, Tiexin'
'He, Cheng'
'Duan, Chunying'
'Wang, Liya'

_publ_section_title
;
 Bioinspired Carboxylate--Water Coordination Polymers with Hydrogen-Bond
 Clusters and Local Coordination Flexibility for Electrochemical Water
 Splitting
;
_journal_name_full 'ACS Applied Energy Materials'
_journal_paper_doi 10.1021/acsaem.0c01552
_journal_year 2020
_chemical_formula_moiety 'C23 H20 Ni2 O17, 3(H2 O)'
_chemical_formula_sum 'C23 H26 Ni2 O20'
_chemical_formula_weight 739.86
_space_group_crystal_system monoclinic
_space_group_IT_number 15
_space_group_name_Hall '-C 2yc'
_space_group_name_H-M_alt 'C 1 2/c 1'
_atom_sites_solution_hydrogens mixed
_audit_creation_date 2020-08-21
_audit_creation_method
;
Olex2 1.2
(compiled 2018.05.29 svn.r3508 for OlexSys, GUI svn.r5506)
;
_audit_update_record
;
2020-09-18 deposited with the CCDC.	2020-09-21 downloaded from the CCDC.
;
_cell_angle_alpha 90
_cell_angle_beta 127.678(2)
_cell_angle_gamma 90
_cell_formula_units_Z 8
_cell_length_a 24.2658(5)
_cell_length_b 14.8227(2)
_cell_length_c 19.8121(3)
_cell_measurement_reflns_used 36128
_cell_measurement_temperature 293.15
_cell_measurement_theta_max 28.9610
_cell_measurement_theta_min 4.1130
_cell_volume 5640.0(2)
_computing_molecular_graphics 'Olex2 (Dolomanov et al., 2009)'
_computing_publication_material 'Olex2 (Dolomanov et al., 2009)'
_computing_structure_refinement 'ShelXL (Sheldrick, 2015)'
_diffrn_ambient_temperature 293.15
_diffrn_measured_fraction_theta_full 0.997
_diffrn_measured_fraction_theta_max 0.905
_diffrn_measurement_device_type 'SuperNova, Single source at offset, EosS2'
_diffrn_radiation_type MoK\a
_diffrn_radiation_wavelength 0.71073
_diffrn_reflns_av_R_equivalents 0.0284
_diffrn_reflns_av_unetI/netI 0.0237
_diffrn_reflns_Laue_measured_fraction_full 0.997
_diffrn_reflns_Laue_measured_fraction_max 0.905
_diffrn_reflns_limit_h_max 33
_diffrn_reflns_limit_h_min -32
_diffrn_reflns_limit_k_max 19
_diffrn_reflns_limit_k_min -20
_diffrn_reflns_limit_l_max 24
_diffrn_reflns_limit_l_min -27
_diffrn_reflns_number 36435
_diffrn_reflns_point_group_measured_fraction_full 0.997
_diffrn_reflns_point_group_measured_fraction_max 0.905
_diffrn_reflns_theta_full 25.242
_diffrn_reflns_theta_max 29.325
_diffrn_reflns_theta_min 3.358
_exptl_absorpt_coefficient_mu 1.428
_exptl_absorpt_correction_T_max 0.796
_exptl_absorpt_correction_T_min 0.693
_exptl_absorpt_correction_type multi-scan
_exptl_crystal_colour 'clear light green'
_exptl_crystal_colour_lustre clear
_exptl_crystal_colour_modifier light
_exptl_crystal_colour_primary green
_exptl_crystal_density_diffrn 1.743
_exptl_crystal_description block
_exptl_crystal_F_000 3040
_exptl_crystal_size_max 0.27
_exptl_crystal_size_mid 0.22
_exptl_crystal_size_min 0.16
_refine_diff_density_max 0.860
_refine_diff_density_min -0.770
_refine_diff_density_rms 0.079
_refine_ls_extinction_method none
_refine_ls_goodness_of_fit_ref 1.117
_refine_ls_hydrogen_treatment mixed
_refine_ls_matrix_type full
_refine_ls_number_parameters 419
_refine_ls_number_reflns 7000
_refine_ls_number_restraints 17
_refine_ls_restrained_S_all 1.128
_refine_ls_R_factor_all 0.0424
_refine_ls_R_factor_gt 0.0361
_refine_ls_shift/su_max 0.001
_refine_ls_shift/su_mean 0.000
_refine_ls_structure_factor_coef Fsqd
_refine_ls_weighting_details 'w=1/[\s^2^(Fo^2^)+(0.0374P)^2^+15.0457P] where P=(Fo^2^+2Fc^2^)/3'
_refine_ls_weighting_scheme calc
_refine_ls_wR_factor_gt 0.0909
_refine_ls_wR_factor_ref 0.0936
_reflns_Friedel_coverage 0.000
_reflns_number_gt 6240
_reflns_number_total 7000
_reflns_threshold_expression 'I > 2\s(I)'
_cod_data_source_file ae0c01552_si_003.cif
_cod_data_source_block Ni-HL
_cod_database_code 4518192
_shelx_shelxl_version_number 2018/3
_shelx_space_group_comment
;
The symmetry employed for this shelxl refinement is uniquely defined
by the following loop, which should always be used as a source of
symmetry information in preference to the above space-group names.
They are only intended as comments.
;
_shelx_estimated_absorpt_t_max 0.804
_shelx_estimated_absorpt_t_min 0.699
_olex2_refinement_description
;
1. Fixed Uiso
 At 1.2 times of:
  All C(H) groups
 At 1.5 times of:
  All O(H) groups, All O(H,H) groups
2. Restrained distances
 O14-H14A
 0.85 with sigma of 0.02
 O19-H19A = O19-H19B
 0.85 with sigma of 0.02
 H5-H19A
 2.1 with sigma of 0.02
 H19A-H19B
 1.34 with sigma of 0.04
3. Uiso/Uaniso restraints and constraints
Uanis(O18) \\sim Ueq, Uanis(O20) \\sim Ueq: with sigma of 0.01 and sigma for
terminal atoms of 0.02
4. Others
 Fixed Sof: O20(0.5) H20A(0.5) H20B(0.5) H21A(0.5) H21B(0.5)
5.a Riding coordinates:
 O13(H13A,H13B), O14(H14A,H14B), O16(H16A,H16B), O17(H17A,H17B), O15(H15A,
 H15B), O18(H18A,H18B), O20(H20A,H20B), O21(H21A,H21B)
5.b Aromatic/amide H refined with riding coordinates:
 C6(H6), C8(H8), C10(H10), C13(H13), C15(H15), C17(H17), C19(H19), C21(H21),
 C23(H23)
5.c Idealised tetrahedral OH refined as rotating group:
 O5(H5)
;
_olex2_submission_special_instructions 'No special instructions were received'

loop_
_space_group_symop_operation_xyz
'x, y, z'
'-x, y, -z+1/2'
'x+1/2, y+1/2, z'
'-x+1/2, y+1/2, -z+1/2'
'-x, -y, -z'
'x, -y, z-1/2'
'-x+1/2, -y+1/2, -z'
'x+1/2, -y+1/2, z-1/2'

loop_
_atom_site_label
_atom_site_type_symbol
_atom_site_fract_x
_atom_site_fract_y
_atom_site_fract_z
_atom_site_U_iso_or_equiv
_atom_site_adp_type
_atom_site_occupancy
_atom_site_site_symmetry_order
_atom_site_calc_flag
_atom_site_refinement_flags_posn
_atom_site_refinement_flags_adp
_atom_site_refinement_flags_occupancy
_atom_site_disorder_assembly
_atom_site_disorder_group
Ni1 Ni 0.65803(2) 0.00735(2) 0.64528(2) 0.01368(8) Uani 1 1 d . . . . .
Ni2 Ni 0.16812(2) 0.26193(2) 0.18001(2) 0.01485(8) Uani 1 1 d . . . . .
O1 O 0.66623(9) 0.06294(11) 0.24046(10) 0.0228(4) Uani 1 1 d . . . . .
O2 O 0.62415(13) -0.03412(13) 0.28426(13) 0.0376(5) Uani 1 1 d . . . . .
O3 O 0.64740(10) 0.06256(11) 0.54482(10) 0.0235(4) Uani 1 1 d . . . . .
O4 O 0.66201(12) 0.20967(12) 0.57670(12) 0.0337(5) Uani 1 1 d . . . . .
O5 O 0.80075(10) 0.62248(13) 0.51655(13) 0.0311(4) Uani 1 1 d . . . . .
H5 H 0.831238 0.659206 0.548568 0.047 Uiso 1 1 calc DGR . . . .
O6 O 0.74673(11) 0.68553(15) 0.56457(13) 0.0388(5) Uani 1 1 d . . . . .
O7 O 0.25981(8) 0.45610(12) 0.23204(11) 0.0243(4) Uani 1 1 d . . . . .
O8 O 0.26481(9) 0.30910(12) 0.26317(11) 0.0273(4) Uani 1 1 d . . . . .
O9 O 0.49374(10) 0.19751(12) 0.53757(11) 0.0315(4) Uani 1 1 d . . . . .
O10 O 0.57564(9) 0.30323(12) 0.60401(11) 0.0260(4) Uani 1 1 d . . . . .
O11 O 0.51130(9) 0.53487(12) 0.38448(13) 0.0313(4) Uani 1 1 d . . . . .
O12 O 0.65881(12) 0.36027(11) 0.34696(13) 0.0338(5) Uani 1 1 d . . . . .
O13 O 0.61663(8) 0.11848(10) 0.66606(10) 0.0169(3) Uani 1 1 d . . . . .
H13A H 0.579295 0.130648 0.629839 0.025 Uiso 1 1 d R . . . .
H13B H 0.616885 0.103368 0.700369 0.025 Uiso 1 1 d R . . . .
O14 O 0.55821(10) -0.04694(13) 0.56504(13) 0.0331(4) Uani 1 1 d D . . . .
H14A H 0.556693 -0.098408 0.549355 0.050 Uiso 1 1 d DR . . . .
H14B H 0.539573 -0.040268 0.590635 0.21(4) Uiso 1 1 d R . . . .
O16 O 0.17600(11) 0.22100(14) 0.28568(11) 0.0342(5) Uani 1 1 d . . . . .
H16A H 0.135370 0.209566 0.271632 0.051 Uiso 1 1 d R . . . .
H16B H 0.191010 0.264736 0.321592 0.051 Uiso 1 1 d R . . . .
O17 O 0.20713(10) 0.13682(12) 0.18114(13) 0.0331(4) Uani 1 1 d . . . . .
H17A H 0.194305 0.094925 0.199959 0.050 Uiso 1 1 d R . . . .
H17B H 0.252415 0.136145 0.218189 0.050 Uiso 1 1 d R . . . .
C1 C 0.64594(13) 0.04261(16) 0.28365(15) 0.0213(5) Uani 1 1 d . . . . .
C2 C 0.65416(12) 0.14374(15) 0.53267(14) 0.0184(4) Uani 1 1 d . . . . .
C3 C 0.74827(13) 0.63160(16) 0.52011(16) 0.0234(5) Uani 1 1 d . . . . .
C4 C 0.29141(12) 0.38511(15) 0.27186(13) 0.0173(4) Uani 1 1 d . . . . .
C5 C 0.51815(12) 0.27363(16) 0.54045(14) 0.0198(4) Uani 1 1 d . . . . .
C6 C 0.64741(14) 0.09518(16) 0.40539(15) 0.0242(5) Uani 1 1 d . . . . .
H6 H 0.643063 0.035504 0.416000 0.029 Uiso 1 1 calc R . . . .
C7 C 0.64877(14) 0.11624(16) 0.33796(15) 0.0234(5) Uani 1 1 d . . . . .
C8 C 0.65248(15) 0.20552(17) 0.31975(16) 0.0272(5) Uani 1 1 d . . . . .
H8 H 0.653141 0.219537 0.274492 0.033 Uiso 1 1 calc R . . . .
C9 C 0.65518(15) 0.27346(16) 0.36970(16) 0.0259(5) Uani 1 1 d . . . . .
C10 C 0.65676(15) 0.25382(16) 0.43916(16) 0.0244(5) Uani 1 1 d . . . . .
H10 H 0.660561 0.299929 0.473632 0.029 Uiso 1 1 calc R . . . .
C11 C 0.65259(14) 0.16402(16) 0.45691(15) 0.0216(5) Uani 1 1 d . . . . .
C12 C 0.64695(14) 0.43171(15) 0.38129(15) 0.0233(5) Uani 1 1 d . . . . .
C13 C 0.69997(14) 0.49432(16) 0.42767(16) 0.0226(5) Uani 1 1 d . . . . .
H13 H 0.741336 0.487724 0.434742 0.027 Uiso 1 1 calc R . . . .
C14 C 0.69023(12) 0.56732(16) 0.46354(15) 0.0200(5) Uani 1 1 d . . . . .
C15 C 0.62795(13) 0.57827(16) 0.45178(16) 0.0222(5) Uani 1 1 d . . . . .
H15 H 0.622005 0.626288 0.476995 0.027 Uiso 1 1 calc R . . . .
C16 C 0.57505(12) 0.51658(16) 0.40199(15) 0.0217(5) Uani 1 1 d . . . . .
C17 C 0.58376(14) 0.44236(17) 0.36681(15) 0.0254(5) Uani 1 1 d . . . . .
H17 H 0.548048 0.400706 0.334260 0.031 Uiso 1 1 calc R . . . .
C18 C 0.47711(13) 0.46422(16) 0.39146(16) 0.0230(5) Uani 1 1 d . . . . .
C19 C 0.40557(12) 0.45992(16) 0.33179(15) 0.0207(5) Uani 1 1 d . . . . .
H19 H 0.381797 0.502566 0.288407 0.025 Uiso 1 1 calc R . . . .
C20 C 0.36942(11) 0.39119(16) 0.33720(14) 0.0181(4) Uani 1 1 d . . . . .
C21 C 0.40543(12) 0.32740(16) 0.40270(14) 0.0184(4) Uani 1 1 d . . . . .
H21 H 0.381606 0.279743 0.404826 0.022 Uiso 1 1 calc R . . . .
C22 C 0.47703(12) 0.33559(15) 0.46463(14) 0.0187(4) Uani 1 1 d . . . . .
C23 C 0.51331(12) 0.40423(17) 0.45901(15) 0.0219(5) Uani 1 1 d . . . . .
H23 H 0.561253 0.409661 0.500128 0.026 Uiso 1 1 calc R . . . .
O15 O 0.69093(10) -0.11075(12) 0.62152(11) 0.0266(4) Uani 1 1 d . . . . .
H15A H 0.661762 -0.140563 0.623770 0.040 Uiso 1 1 d R . . . .
H15B H 0.667982 -0.097393 0.568510 0.040 Uiso 1 1 d R . . . .
O18 O 0.0543(3) 0.1716(3) 0.2458(3) 0.1305(18) Uani 1 1 d . U . . .
H18A H 0.061816 0.156896 0.292323 0.196 Uiso 1 1 d R . . . .
H18B H 0.046656 0.121766 0.220213 0.196 Uiso 1 1 d R . . . .
O19 O 0.92086(15) 0.7036(2) 0.6115(2) 0.0668(8) Uani 1 1 d D . . . .
H19A H 0.9265(16) 0.707(4) 0.6575(14) 0.100 Uiso 1 1 d DR . . . .
H19B H 0.946(2) 0.695(4) 0.598(3) 0.100 Uiso 1 1 d DR . . . .
O20 O 0.4876(4) -0.0390(8) 0.6212(5) 0.134(4) Uani 0.5 1 d . U . . .
H20A H 0.489255 0.010048 0.646342 0.201 Uiso 0.5 1 d R . . . .
H20B H 0.444525 -0.042832 0.578812 0.201 Uiso 0.5 1 d R . . . .
O21 O 0.500000 0.0872(4) 0.750000 0.0828(14) Uani 1 2 d S T P . .
H21A H 0.493330 0.080963 0.787150 0.124 Uiso 0.5 1 d R . . . .
H21B H 0.487450 0.035843 0.755360 0.124 Uiso 0.5 1 d R . . . .

loop_
_atom_site_aniso_label
_atom_site_aniso_U_11
_atom_site_aniso_U_22
_atom_site_aniso_U_33
_atom_site_aniso_U_23
_atom_site_aniso_U_13
_atom_site_aniso_U_12
Ni1 0.01402(14) 0.01380(14) 0.01159(13) 0.00134(10) 0.00699(11) -0.00012(10)
Ni2 0.01341(14) 0.01612(14) 0.01185(13) 0.00057(10) 0.00609(11) -0.00039(10)
O1 0.0312(10) 0.0220(8) 0.0246(8) -0.0110(7) 0.0219(8) -0.0094(7)
O2 0.0748(16) 0.0192(9) 0.0474(12) -0.0115(8) 0.0520(12) -0.0133(9)
O3 0.0389(10) 0.0184(8) 0.0201(8) 0.0024(6) 0.0215(8) -0.0001(7)
O4 0.0680(14) 0.0204(9) 0.0323(10) -0.0042(8) 0.0406(11) -0.0049(9)
O5 0.0240(10) 0.0312(10) 0.0397(11) -0.0101(8) 0.0203(9) -0.0088(8)
O6 0.0364(12) 0.0398(11) 0.0418(11) -0.0226(9) 0.0247(10) -0.0123(9)
O7 0.0129(8) 0.0229(8) 0.0260(8) 0.0039(7) 0.0063(7) 0.0024(6)
O8 0.0131(8) 0.0262(9) 0.0270(9) 0.0026(7) 0.0043(7) -0.0031(7)
O9 0.0254(10) 0.0242(9) 0.0252(9) 0.0063(7) 0.0054(8) -0.0044(7)
O10 0.0156(8) 0.0213(8) 0.0217(8) 0.0025(7) 0.0014(7) 0.0021(7)
O11 0.0182(9) 0.0217(9) 0.0505(12) 0.0119(8) 0.0192(9) 0.0023(7)
O12 0.0729(15) 0.0127(8) 0.0426(11) -0.0032(7) 0.0490(12) -0.0053(8)
O13 0.0184(8) 0.0167(7) 0.0164(7) 0.0038(6) 0.0110(7) 0.0015(6)
O14 0.0201(9) 0.0249(9) 0.0366(10) -0.0060(8) 0.0082(8) -0.0034(7)
O16 0.0428(12) 0.0367(11) 0.0193(8) -0.0041(8) 0.0169(9) -0.0107(9)
O17 0.0257(10) 0.0219(9) 0.0482(12) 0.0075(8) 0.0208(9) 0.0062(7)
C1 0.0305(13) 0.0186(11) 0.0195(10) -0.0023(9) 0.0176(10) -0.0008(9)
C2 0.0237(12) 0.0192(11) 0.0166(10) 0.0008(8) 0.0145(10) 0.0012(9)
C3 0.0228(12) 0.0224(12) 0.0250(11) -0.0031(9) 0.0147(10) -0.0024(9)
C4 0.0129(10) 0.0213(11) 0.0141(9) -0.0011(8) 0.0063(9) 0.0002(8)
C5 0.0156(11) 0.0198(11) 0.0179(10) 0.0023(9) 0.0072(9) 0.0031(9)
C6 0.0407(15) 0.0149(10) 0.0253(11) -0.0008(9) 0.0244(12) -0.0008(10)
C7 0.0383(15) 0.0162(11) 0.0247(11) -0.0038(9) 0.0238(12) -0.0028(10)
C8 0.0481(16) 0.0203(12) 0.0273(12) -0.0011(10) 0.0302(13) -0.0032(11)
C9 0.0461(16) 0.0137(11) 0.0279(12) -0.0012(9) 0.0278(12) -0.0036(10)
C10 0.0436(15) 0.0151(10) 0.0259(12) -0.0038(9) 0.0270(12) -0.0027(10)
C11 0.0360(14) 0.0173(11) 0.0206(11) -0.0004(9) 0.0221(11) -0.0006(9)
C12 0.0408(15) 0.0123(10) 0.0245(11) -0.0006(9) 0.0239(11) -0.0017(9)
C13 0.0264(13) 0.0202(11) 0.0275(12) 0.0002(9) 0.0196(11) 0.0009(9)
C14 0.0208(12) 0.0189(11) 0.0219(11) -0.0025(9) 0.0138(10) -0.0021(9)
C15 0.0253(13) 0.0171(11) 0.0280(12) -0.0022(9) 0.0181(11) -0.0001(9)
C16 0.0178(11) 0.0209(11) 0.0240(11) 0.0059(9) 0.0116(10) 0.0004(9)
C17 0.0300(14) 0.0199(11) 0.0221(11) -0.0006(9) 0.0137(11) -0.0080(10)
C18 0.0180(12) 0.0203(11) 0.0280(12) 0.0022(9) 0.0127(10) -0.0023(9)
C19 0.0171(11) 0.0203(11) 0.0214(11) 0.0039(9) 0.0100(10) 0.0030(9)
C20 0.0116(11) 0.0208(11) 0.0167(10) -0.0011(8) 0.0060(9) -0.0001(8)
C21 0.0154(11) 0.0190(10) 0.0183(10) 0.0005(8) 0.0089(9) -0.0021(8)
C22 0.0158(11) 0.0186(10) 0.0170(10) 0.0024(8) 0.0076(9) 0.0016(8)
C23 0.0106(11) 0.0237(11) 0.0211(11) 0.0009(9) 0.0043(9) -0.0011(9)
O15 0.0318(10) 0.0249(9) 0.0235(8) 0.0018(7) 0.0171(8) 0.0057(7)
O18 0.156(4) 0.152(4) 0.137(4) -0.073(3) 0.117(4) -0.086(3)
O19 0.0517(17) 0.0736(19) 0.075(2) -0.0111(17) 0.0388(16) -0.0185(15)
O20 0.066(4) 0.271(11) 0.095(5) -0.094(6) 0.064(4) -0.070(6)
O21 0.075(3) 0.096(4) 0.110(4) 0.000 0.074(3) 0.000

loop_
_atom_type_symbol
_atom_type_description
_atom_type_scat_dispersion_real
_atom_type_scat_dispersion_imag
_atom_type_scat_source
C C 0.0033 0.0016 'International Tables Vol C Tables 4.2.6.8 and 6.1.1.4'
H H 0.0000 0.0000 'International Tables Vol C Tables 4.2.6.8 and 6.1.1.4'
Ni Ni 0.3393 1.1124 'International Tables Vol C Tables 4.2.6.8 and 6.1.1.4'
O O 0.0106 0.0060 'International Tables Vol C Tables 4.2.6.8 and 6.1.1.4'

loop_
_geom_angle_atom_site_label_1
_geom_angle_atom_site_label_2
_geom_angle_atom_site_label_3
_geom_angle
_geom_angle_site_symmetry_1
_geom_angle_site_symmetry_3
_geom_angle_publ_flag
O1 Ni1 O13 90.42(6) 6_556 . ?
O1 Ni1 O14 85.39(8) 6_556 . ?
O1 Ni1 O15 86.91(7) 6_556 . ?
O3 Ni1 O1 173.37(7) . 6_556 ?
O3 Ni1 O7 94.74(7) . 8_556 ?
O3 Ni1 O13 95.01(6) . . ?
O3 Ni1 O14 90.91(8) . . ?
O3 Ni1 O15 87.35(7) . . ?
O7 Ni1 O1 88.46(7) 8_556 6_556 ?
O7 Ni1 O13 96.00(7) 8_556 . ?
O7 Ni1 O14 172.19(7) 8_556 . ?
O7 Ni1 O15 88.85(7) 8_556 . ?
O14 Ni1 O13 88.86(7) . . ?
O14 Ni1 O15 86.03(8) . . ?
O15 Ni1 O13 174.41(7) . . ?
O4 Ni2 O10 89.10(8) 8_455 8_455 ?
O4 Ni2 O13 91.25(7) 8_455 8_455 ?
O4 Ni2 O16 175.02(8) 8_455 . ?
O4 Ni2 O17 86.98(8) 8_455 . ?
O8 Ni2 O4 94.90(9) . 8_455 ?
O8 Ni2 O10 171.78(7) . 8_455 ?
O8 Ni2 O13 96.79(7) . 8_455 ?
O8 Ni2 O16 86.13(8) . . ?
O8 Ni2 O17 90.34(8) . . ?
O10 Ni2 O13 90.28(7) 8_455 8_455 ?
O10 Ni2 O16 89.28(8) 8_455 . ?
O10 Ni2 O17 82.69(7) 8_455 . ?
O16 Ni2 O13 93.47(7) . 8_455 ?
O16 Ni2 O17 88.15(8) . . ?
O17 Ni2 O13 172.78(7) . 8_455 ?
C1 O1 Ni1 130.13(15) . 6 ?
C2 O3 Ni1 128.62(15) . . ?
C2 O4 Ni2 139.88(16) . 8_556 ?
C3 O5 H5 109.5 . . ?
C4 O7 Ni1 135.38(16) . 8_455 ?
C4 O8 Ni2 132.33(16) . . ?
C5 O10 Ni2 128.73(16) . 8_556 ?
C16 O11 C18 117.89(19) . . ?
C12 O12 C9 118.62(18) . . ?
Ni1 O13 H13A 116.1 . . ?
Ni1 O13 H13B 102.4 . . ?
Ni2 O13 Ni1 111.91(7) 8_556 . ?
Ni2 O13 H13A 101.3 8_556 . ?
Ni2 O13 H13B 119.0 8_556 . ?
H13A O13 H13B 106.7 . . ?
Ni1 O14 H14A 114.4 . . ?
Ni1 O14 H14B 106.8 . . ?
H14A O14 H14B 114.3 . . ?
Ni2 O16 H16A 110.5 . . ?
Ni2 O16 H16B 110.2 . . ?
H16A O16 H16B 103.7 . . ?
Ni2 O17 H17A 111.1 . . ?
Ni2 O17 H17B 110.5 . . ?
H17A O17 H17B 103.1 . . ?
O1 C1 O2 124.4(2) . . ?
O1 C1 C7 116.6(2) . . ?
O2 C1 C7 119.0(2) . . ?
O3 C2 C11 117.03(19) . . ?
O4 C2 O3 126.8(2) . . ?
O4 C2 C11 116.2(2) . . ?
O5 C3 C14 113.1(2) . . ?
O6 C3 O5 124.5(2) . . ?
O6 C3 C14 122.4(2) . . ?
O7 C4 O8 126.8(2) . . ?
O7 C4 C20 117.0(2) . . ?
O8 C4 C20 116.2(2) . . ?
O9 C5 C22 119.7(2) . . ?
O10 C5 O9 124.2(2) . . ?
O10 C5 C22 116.1(2) . . ?
C7 C6 H6 120.2 . . ?
C7 C6 C11 119.6(2) . . ?
C11 C6 H6 120.2 . . ?
C6 C7 C1 120.4(2) . . ?
C8 C7 C1 119.2(2) . . ?
C8 C7 C6 120.4(2) . . ?
C7 C8 H8 120.4 . . ?
C9 C8 C7 119.3(2) . . ?
C9 C8 H8 120.4 . . ?
O12 C9 C8 115.3(2) . . ?
O12 C9 C10 123.4(2) . . ?
C10 C9 C8 121.2(2) . . ?
C9 C10 H10 120.4 . . ?
C9 C10 C11 119.3(2) . . ?
C11 C10 H10 120.4 . . ?
C6 C11 C2 121.3(2) . . ?
C6 C11 C10 120.1(2) . . ?
C10 C11 C2 118.6(2) . . ?
O12 C12 C13 116.9(2) . . ?
O12 C12 C17 121.5(2) . . ?
C13 C12 C17 121.5(2) . . ?
C12 C13 H13 120.6 . . ?
C12 C13 C14 118.8(2) . . ?
C14 C13 H13 120.6 . . ?
C13 C14 C3 120.3(2) . . ?
C15 C14 C3 118.8(2) . . ?
C15 C14 C13 120.8(2) . . ?
C14 C15 H15 120.6 . . ?
C16 C15 C14 118.8(2) . . ?
C16 C15 H15 120.6 . . ?
C15 C16 O11 117.1(2) . . ?
C15 C16 C17 121.6(2) . . ?
C17 C16 O11 121.2(2) . . ?
C12 C17 H17 120.8 . . ?
C16 C17 C12 118.4(2) . . ?
C16 C17 H17 120.8 . . ?
C19 C18 O11 117.6(2) . . ?
C19 C18 C23 121.4(2) . . ?
C23 C18 O11 120.9(2) . . ?
C18 C19 H19 120.3 . . ?
C18 C19 C20 119.3(2) . . ?
C20 C19 H19 120.3 . . ?
C19 C20 C4 119.9(2) . . ?
C19 C20 C21 120.1(2) . . ?
C21 C20 C4 120.1(2) . . ?
C20 C21 H21 120.2 . . ?
C22 C21 C20 119.7(2) . . ?
C22 C21 H21 120.2 . . ?
C21 C22 C5 122.4(2) . . ?
C21 C22 C23 120.2(2) . . ?
C23 C22 C5 117.4(2) . . ?
C18 C23 C22 119.2(2) . . ?
C18 C23 H23 120.4 . . ?
C22 C23 H23 120.4 . . ?
Ni1 O15 H15A 88.8 . . ?
Ni1 O15 H15B 91.8 . . ?
H15A O15 H15B 104.1 . . ?
H18A O18 H18B 104.4 . . ?
H19A O19 H19B 136(4) . . ?
H20A O20 H20B 102.7 . . ?
H21A O21 H21A 167.5 . 2_656 ?
H21A O21 H21B 61.5 2_656 2_656 ?
H21A O21 H21B 61.5 . . ?
H21A O21 H21B 106.5 . 2_656 ?
H21B O21 H21A 106.5 . 2_656 ?
H21B O21 H21B 52.9 . 2_656 ?

loop_
_geom_bond_atom_site_label_1
_geom_bond_atom_site_label_2
_geom_bond_distance
_geom_bond_site_symmetry_2
_geom_bond_publ_flag
Ni1 O1 2.0549(15) 6_556 ?
Ni1 O3 2.0173(15) . ?
Ni1 O7 2.0392(17) 8_556 ?
Ni1 O13 2.0971(16) . ?
Ni1 O14 2.0820(18) . ?
Ni1 O15 2.0935(17) . ?
Ni2 O4 2.0043(17) 8_455 ?
Ni2 O8 1.9956(17) . ?
Ni2 O10 2.0263(17) 8_455 ?
Ni2 O13 2.0875(15) 8_455 ?
Ni2 O16 2.0733(18) . ?
Ni2 O17 2.0761(18) . ?
O1 C1 1.257(3) . ?
O2 C1 1.257(3) . ?
O3 C2 1.258(3) . ?
O4 C2 1.245(3) . ?
O5 H5 0.8200 . ?
O5 C3 1.325(3) . ?
O6 C3 1.207(3) . ?
O7 C4 1.256(3) . ?
O8 C4 1.257(3) . ?
O9 C5 1.259(3) . ?
O10 C5 1.256(3) . ?
O11 C16 1.390(3) . ?
O11 C18 1.394(3) . ?
O12 C9 1.384(3) . ?
O12 C12 1.381(3) . ?
O13 H13A 0.7574 . ?
O13 H13B 0.7122 . ?
O14 H14A 0.8161 . ?
O14 H14B 0.8670 . ?
O16 H16A 0.8618 . ?
O16 H16B 0.8616 . ?
O17 H17A 0.8737 . ?
O17 H17B 0.8719 . ?
C1 C7 1.505(3) . ?
C2 C11 1.508(3) . ?
C3 C14 1.489(3) . ?
C4 C20 1.507(3) . ?
C5 C22 1.504(3) . ?
C6 H6 0.9300 . ?
C6 C7 1.392(3) . ?
C6 C11 1.394(3) . ?
C7 C8 1.389(3) . ?
C8 H8 0.9300 . ?
C8 C9 1.385(3) . ?
C9 C10 1.384(3) . ?
C10 H10 0.9300 . ?
C10 C11 1.396(3) . ?
C12 C13 1.384(4) . ?
C12 C17 1.386(4) . ?
C13 H13 0.9300 . ?
C13 C14 1.392(3) . ?
C14 C15 1.391(3) . ?
C15 H15 0.9300 . ?
C15 C16 1.382(3) . ?
C16 C17 1.386(4) . ?
C17 H17 0.9300 . ?
C18 C19 1.381(3) . ?
C18 C23 1.384(3) . ?
C19 H19 0.9300 . ?
C19 C20 1.391(3) . ?
C20 C21 1.398(3) . ?
C21 H21 0.9300 . ?
C21 C22 1.390(3) . ?
C22 C23 1.394(3) . ?
C23 H23 0.9300 . ?
O15 H15A 0.8584 . ?
O15 H15B 0.8587 . ?
O18 H18A 0.8504 . ?
O18 H18B 0.8500 . ?
O19 H19A 0.835(18) . ?
O19 H19B 0.818(18) . ?
O20 H20A 0.8685 . ?
O20 H20B 0.8534 . ?
O21 H21A 0.8498 . ?
O21 H21A 0.8497 2_656 ?
O21 H21B 0.8502 2_656 ?
O21 H21B 0.8502 . ?
